data_7708259
loop_
_publ_author_name
'L\'opez-L\'opez, Juan-Carlos'
'Bautista, Delia'
'Gonz\'alez-Herrero, Pablo'

_publ_section_title
;
 Luminescent halido(aryl) Pt(iv) complexes obtained via oxidative addition
 of iodobenzene or diaryliodonium salts to bis-cyclometalated Pt(ii)
 precursors
;
_journal_name_full 'Dalton Transactions'
_journal_paper_doi 10.1039/D1DT02349G
_journal_year 2021
_chemical_formula_sum 'C35 H35 Cl3 N2 Pt'
_chemical_formula_weight 785.09
_space_group_crystal_system monoclinic
_space_group_IT_number 14
_space_group_name_Hall '-P 2ybc'
_space_group_name_H-M_alt 'P 1 21/c 1'
_atom_sites_solution_hydrogens geom
_audit_creation_method SHELXL-2018/3
_audit_update_record
;
2021-07-09 deposited with the CCDC.	2021-09-02 downloaded from the CCDC.
;
_cell_angle_alpha 90
_cell_angle_beta 99.262(3)
_cell_angle_gamma 90
_cell_formula_units_Z 4
_cell_length_a 12.4548(10)
_cell_length_b 11.0478(9)
_cell_length_c 23.525(2)
_cell_measurement_reflns_used 9316
_cell_measurement_temperature 100(2)
_cell_measurement_theta_max 30.50
_cell_measurement_theta_min 2.21
_cell_volume 3194.8(5)
_computing_cell_refinement 'SAINT V8.38A (Bruker AXS Inc.)'
_computing_data_collection 'APEX3 2017.3 (Bruker AXS Inc.)'
_computing_data_reduction 'SAINT V8.38A (Bruker AXS Inc.)'
_computing_molecular_graphics 'Olex2-version 1.2.10'
_computing_publication_material 'Bruker SHELXTL'
_computing_structure_refinement 'SHELXL-2018/1 (Sheldrick, 2018)'
_computing_structure_solution 'SHELXT 2014/5 (Sheldrick, 2014)'
_diffrn_ambient_temperature 100(2)
_diffrn_detector_area_resol_mean 7.40
_diffrn_measured_fraction_theta_full 1.000
_diffrn_measured_fraction_theta_max 0.998
_diffrn_measurement_device_type 'Bruker D8 QUEST PHOTON II CMOS'
_diffrn_measurement_method '\w-scans and phi scans'
_diffrn_radiation_type MoK\a
_diffrn_radiation_wavelength 0.71073
_diffrn_reflns_av_R_equivalents 0.0625
_diffrn_reflns_av_unetI/netI 0.0257
_diffrn_reflns_Laue_measured_fraction_full 1.000
_diffrn_reflns_Laue_measured_fraction_max 0.998
_diffrn_reflns_limit_h_max 17
_diffrn_reflns_limit_h_min -17
_diffrn_reflns_limit_k_max 15
_diffrn_reflns_limit_k_min -15
_diffrn_reflns_limit_l_max 33
_diffrn_reflns_limit_l_min -33
_diffrn_reflns_number 130834
_diffrn_reflns_point_group_measured_fraction_full 1.000
_diffrn_reflns_point_group_measured_fraction_max 0.998
_diffrn_reflns_theta_full 30.000
_diffrn_reflns_theta_max 30.562
_diffrn_reflns_theta_min 2.041
_diffrn_source 'high brilliance microfocus sealed tube '
_exptl_absorpt_coefficient_mu 4.670
_exptl_absorpt_correction_T_max 0.7461
_exptl_absorpt_correction_T_min 0.5313
_exptl_absorpt_correction_type multi-scan
_exptl_absorpt_process_details SADABS-2016/2
_exptl_crystal_colour yellow
_exptl_crystal_density_diffrn 1.632
_exptl_crystal_description block
_exptl_crystal_F_000 1552
_exptl_crystal_size_max 0.300
_exptl_crystal_size_mid 0.260
_exptl_crystal_size_min 0.240
_refine_diff_density_max 1.605
_refine_diff_density_min -1.576
_refine_diff_density_rms 0.118
_refine_ls_extinction_method none
_refine_ls_goodness_of_fit_ref 1.215
_refine_ls_hydrogen_treatment constr
_refine_ls_matrix_type full
_refine_ls_number_parameters 375
_refine_ls_number_reflns 9779
_refine_ls_number_restraints 0
_refine_ls_restrained_S_all 1.215
_refine_ls_R_factor_all 0.0341
_refine_ls_R_factor_gt 0.0293
_refine_ls_shift/su_max 0.001
_refine_ls_shift/su_mean 0.000
_refine_ls_structure_factor_coef Fsqd
_refine_ls_weighting_details 'w=1/[\s^2^(Fo^2^)+(0.0029P)^2^+9.5881P] where P=(Fo^2^+2Fc^2^)/3'
_refine_ls_weighting_scheme calc
_refine_ls_wR_factor_gt 0.0617
_refine_ls_wR_factor_ref 0.0634
_reflns_Friedel_coverage 0.000
_reflns_number_gt 8951
_reflns_number_total 9779
_reflns_threshold_expression 'I > 2\s(I)'
_cod_data_source_file d1dt02349g2.cif
_cod_data_source_block JCB35b_0msp_a
_cod_original_sg_symbol_H-M 'P 21/c'
_cod_database_code 7708259
_shelx_shelxl_version_number 2018/3
_shelx_space_group_comment
;
The symmetry employed for this shelxl refinement is uniquely defined
by the following loop, which should always be used as a source of
symmetry information in preference to the above space-group names.
They are only intended as comments.
;
_shelx_estimated_absorpt_t_min 0.335
_shelx_estimated_absorpt_t_max 0.400

loop_
_space_group_symop_operation_xyz
'x, y, z'
'-x, y+1/2, -z+1/2'
'-x, -y, -z'
'x, -y-1/2, z-1/2'

loop_
_atom_site_label
_atom_site_type_symbol
_atom_site_fract_x
_atom_site_fract_y
_atom_site_fract_z
_atom_site_U_iso_or_equiv
_atom_site_adp_type
_atom_site_occupancy
_atom_site_site_symmetry_order
_atom_site_calc_flag
_atom_site_refinement_flags_posn
_atom_site_refinement_flags_adp
_atom_site_refinement_flags_occupancy
_atom_site_disorder_assembly
_atom_site_disorder_group
Pt1 Pt 0.21832(2) 0.27279(2) 0.52082(2) 0.01350(3) Uani 1 1 d . . . . .
Cl1 Cl 0.02854(5) 0.33780(6) 0.51547(3) 0.01710(13) Uani 1 1 d . . . . .
C1 C 0.1873(2) 0.1318(3) 0.57053(12) 0.0153(5) Uani 1 1 d . . . . .
N1 N 0.2620(2) 0.4055(2) 0.46249(10) 0.0172(5) Uani 1 1 d . . . . .
C2 C 0.1961(2) 0.1286(3) 0.63016(13) 0.0176(5) Uani 1 1 d . . . . .
H2 H 0.215757 0.200236 0.651673 0.021 Uiso 1 1 calc R U . . .
N2 N 0.1650(2) 0.1432(2) 0.45567(11) 0.0162(5) Uani 1 1 d . . . . .
C3 C 0.1766(2) 0.0225(3) 0.65923(14) 0.0201(6) Uani 1 1 d . . . . .
C4 C 0.1466(3) -0.0824(3) 0.62726(15) 0.0218(6) Uani 1 1 d . . . . .
H4 H 0.133266 -0.155070 0.646541 0.026 Uiso 1 1 calc R U . . .
C5 C 0.1361(2) -0.0811(3) 0.56790(14) 0.0205(6) Uani 1 1 d . . . . .
H5 H 0.115281 -0.152696 0.546553 0.025 Uiso 1 1 calc R U . . .
C6 C 0.1561(2) 0.0257(3) 0.53911(13) 0.0171(5) Uani 1 1 d . . . . .
C7 C 0.1431(2) 0.0330(3) 0.47604(13) 0.0173(5) Uani 1 1 d . . . . .
C8 C 0.1091(3) -0.0623(3) 0.43798(14) 0.0216(6) Uani 1 1 d . . . . .
H8 H 0.093285 -0.139701 0.452206 0.026 Uiso 1 1 calc R U . . .
C9 C 0.0989(3) -0.0415(3) 0.37893(15) 0.0253(7) Uani 1 1 d . . . . .
H9 H 0.076372 -0.105055 0.352484 0.030 Uiso 1 1 calc R U . . .
C10 C 0.1216(3) 0.0719(3) 0.35889(14) 0.0249(7) Uani 1 1 d . . . . .
H10 H 0.114944 0.087224 0.318744 0.030 Uiso 1 1 calc R U . . .
C11 C 0.1541(3) 0.1622(3) 0.39842(14) 0.0218(6) Uani 1 1 d . . . . .
H11 H 0.169286 0.240343 0.384866 0.026 Uiso 1 1 calc R U . . .
C12 C 0.1863(3) 0.0223(3) 0.72389(15) 0.0292(7) Uani 1 1 d . . . . .
H12A H 0.121723 -0.015905 0.734973 0.044 Uiso 1 1 calc R U . . .
H12B H 0.192217 0.105728 0.738148 0.044 Uiso 1 1 calc R U . . .
H12C H 0.251333 -0.023215 0.740608 0.044 Uiso 1 1 calc R U . . .
C21 C 0.3745(2) 0.2258(3) 0.52100(12) 0.0161(5) Uani 1 1 d . . . . .
C22 C 0.4300(2) 0.1329(3) 0.55279(13) 0.0175(5) Uani 1 1 d . . . . .
H22 H 0.392844 0.083854 0.576517 0.021 Uiso 1 1 calc R U . . .
C23 C 0.5397(2) 0.1103(3) 0.55054(13) 0.0197(6) Uani 1 1 d . . . . .
C24 C 0.5922(3) 0.1807(3) 0.51401(15) 0.0247(6) Uani 1 1 d . . . . .
H24 H 0.665969 0.164300 0.511015 0.030 Uiso 1 1 calc R U . . .
C25 C 0.5384(3) 0.2738(3) 0.48224(15) 0.0248(6) Uani 1 1 d . . . . .
H25 H 0.575635 0.321611 0.458076 0.030 Uiso 1 1 calc R U . . .
C26 C 0.4291(3) 0.2981(3) 0.48545(13) 0.0190(6) Uani 1 1 d . . . . .
C27 C 0.3674(3) 0.3981(3) 0.45477(13) 0.0190(6) Uani 1 1 d . . . . .
C28 C 0.4094(3) 0.4815(3) 0.41941(15) 0.0282(7) Uani 1 1 d . . . . .
H28 H 0.482938 0.475991 0.413461 0.034 Uiso 1 1 calc R U . . .
C29 C 0.3424(3) 0.5722(3) 0.39322(16) 0.0323(8) Uani 1 1 d . . . . .
H29 H 0.370132 0.630063 0.369454 0.039 Uiso 1 1 calc R U . . .
C30 C 0.2348(3) 0.5786(3) 0.40162(15) 0.0310(8) Uani 1 1 d . . . . .
H30 H 0.187880 0.640125 0.383611 0.037 Uiso 1 1 calc R U . . .
C31 C 0.1974(3) 0.4933(3) 0.43692(14) 0.0236(6) Uani 1 1 d . . . . .
H31 H 0.123997 0.497070 0.443143 0.028 Uiso 1 1 calc R U . . .
C32 C 0.5982(3) 0.0116(3) 0.58706(15) 0.0250(7) Uani 1 1 d . . . . .
H32A H 0.546195 -0.033055 0.606228 0.037 Uiso 1 1 calc R U . . .
H32B H 0.654452 0.047394 0.616129 0.037 Uiso 1 1 calc R U . . .
H32C H 0.632084 -0.043792 0.562674 0.037 Uiso 1 1 calc R U . . .
C41 C 0.2740(2) 0.3929(3) 0.58477(12) 0.0137(5) Uani 1 1 d . . . . .
C42 C 0.2375(3) 0.5122(3) 0.58117(13) 0.0180(5) Uani 1 1 d . . . . .
H42 H 0.182357 0.535113 0.550296 0.022 Uiso 1 1 calc R U . . .
C43 C 0.2798(3) 0.5987(3) 0.62176(13) 0.0210(6) Uani 1 1 d . . . . .
H43 H 0.252483 0.679133 0.617973 0.025 Uiso 1 1 calc R U . . .
C44 C 0.3612(3) 0.5704(3) 0.66782(13) 0.0205(6) Uani 1 1 d . . . . .
C45 C 0.3966(3) 0.4500(3) 0.67193(13) 0.0195(6) Uani 1 1 d . . . . .
H45 H 0.450467 0.426482 0.703294 0.023 Uiso 1 1 calc R U . . .
C46 C 0.3547(2) 0.3643(3) 0.63113(12) 0.0164(5) Uani 1 1 d . . . . .
H46 H 0.381822 0.283851 0.634910 0.020 Uiso 1 1 calc R U . . .
C47 C 0.4088(4) 0.6677(3) 0.71134(16) 0.0335(8) Uani 1 1 d . . . . .
C48 C 0.4359(5) 0.7811(4) 0.6792(2) 0.0544(14) Uani 1 1 d . . . . .
H48A H 0.490668 0.761343 0.655039 0.082 Uiso 1 1 calc R U . . .
H48B H 0.464535 0.843766 0.707061 0.082 Uiso 1 1 calc R U . . .
H48C H 0.369914 0.810996 0.654881 0.082 Uiso 1 1 calc R U . . .
C49 C 0.3233(5) 0.6994(5) 0.7490(2) 0.0585(15) Uani 1 1 d . . . . .
H49A H 0.257151 0.728668 0.724634 0.088 Uiso 1 1 calc R U . . .
H49B H 0.351837 0.762616 0.776585 0.088 Uiso 1 1 calc R U . . .
H49C H 0.306116 0.627107 0.770017 0.088 Uiso 1 1 calc R U . . .
C50 C 0.5119(5) 0.6248(4) 0.7500(2) 0.0640(17) Uani 1 1 d . . . . .
H50A H 0.564182 0.595755 0.726164 0.096 Uiso 1 1 calc R U . . .
H50B H 0.493827 0.558915 0.774730 0.096 Uiso 1 1 calc R U . . .
H50C H 0.543852 0.692235 0.774050 0.096 Uiso 1 1 calc R U . . .
C51 C 0.0754(3) 0.4352(4) 0.66931(17) 0.0325(8) Uani 1 1 d . . . . .
H51A H 0.155501 0.432913 0.680296 0.039 Uiso 1 1 calc R U . . .
H51B H 0.057692 0.418229 0.627529 0.039 Uiso 1 1 calc R U . . .
Cl52 Cl 0.02764(10) 0.58102(10) 0.68331(6) 0.0466(3) Uani 1 1 d . . . . .
Cl53 Cl 0.01651(8) 0.32200(9) 0.70793(4) 0.03372(19) Uani 1 1 d . . . . .

loop_
_atom_site_aniso_label
_atom_site_aniso_U_11
_atom_site_aniso_U_22
_atom_site_aniso_U_33
_atom_site_aniso_U_23
_atom_site_aniso_U_13
_atom_site_aniso_U_12
Pt1 0.01498(5) 0.01346(5) 0.01194(5) -0.00041(4) 0.00186(3) 0.00001(4)
Cl1 0.0152(3) 0.0148(3) 0.0210(3) -0.0017(2) 0.0023(2) 0.0002(2)
C1 0.0136(12) 0.0154(12) 0.0170(13) 0.0012(10) 0.0031(10) -0.0006(10)
N1 0.0221(12) 0.0182(12) 0.0110(10) 0.0005(9) 0.0017(9) -0.0020(10)
C2 0.0169(13) 0.0194(14) 0.0174(13) -0.0002(11) 0.0053(10) -0.0012(11)
N2 0.0135(11) 0.0183(12) 0.0161(11) -0.0023(9) 0.0001(9) 0.0010(9)
C3 0.0180(13) 0.0214(14) 0.0220(14) 0.0043(12) 0.0065(11) 0.0033(11)
C4 0.0209(14) 0.0175(14) 0.0278(16) 0.0072(12) 0.0065(12) 0.0003(11)
C5 0.0188(14) 0.0154(13) 0.0277(16) 0.0002(12) 0.0045(12) -0.0005(11)
C6 0.0141(12) 0.0174(13) 0.0197(13) -0.0005(11) 0.0026(10) 0.0014(10)
C7 0.0124(12) 0.0192(14) 0.0201(14) -0.0025(11) 0.0027(10) 0.0020(10)
C8 0.0190(14) 0.0203(14) 0.0253(15) -0.0052(12) 0.0028(12) -0.0004(11)
C9 0.0200(14) 0.0276(17) 0.0262(16) -0.0125(13) -0.0021(12) 0.0002(12)
C10 0.0231(15) 0.0324(18) 0.0172(14) -0.0052(13) -0.0023(12) 0.0036(13)
C11 0.0206(14) 0.0241(16) 0.0199(14) 0.0003(12) 0.0005(11) 0.0028(12)
C12 0.0359(19) 0.0314(18) 0.0224(16) 0.0072(14) 0.0115(14) -0.0014(15)
C21 0.0195(13) 0.0164(12) 0.0134(12) -0.0052(10) 0.0055(10) -0.0057(11)
C22 0.0189(13) 0.0189(14) 0.0152(13) -0.0007(10) 0.0040(10) 0.0004(11)
C23 0.0167(13) 0.0230(15) 0.0189(14) -0.0049(11) 0.0014(11) 0.0024(11)
C24 0.0167(13) 0.0305(17) 0.0281(16) -0.0057(14) 0.0071(12) -0.0005(12)
C25 0.0217(14) 0.0289(16) 0.0255(15) -0.0016(14) 0.0088(12) -0.0048(13)
C26 0.0199(13) 0.0196(14) 0.0185(13) -0.0016(11) 0.0060(11) -0.0025(11)
C27 0.0234(14) 0.0204(14) 0.0136(13) -0.0032(11) 0.0041(11) -0.0030(11)
C28 0.0344(18) 0.0294(18) 0.0225(16) 0.0035(13) 0.0101(14) -0.0057(14)
C29 0.045(2) 0.0290(18) 0.0245(17) 0.0081(14) 0.0093(15) -0.0055(16)
C30 0.043(2) 0.0257(17) 0.0218(16) 0.0079(13) -0.0015(15) 0.0017(15)
C31 0.0277(16) 0.0224(15) 0.0192(14) 0.0012(12) -0.0009(12) 0.0030(13)
C32 0.0205(15) 0.0271(17) 0.0266(16) -0.0025(13) 0.0014(12) 0.0067(12)
C41 0.0151(12) 0.0144(12) 0.0121(12) -0.0007(9) 0.0040(10) -0.0016(10)
C42 0.0225(14) 0.0173(13) 0.0142(13) 0.0012(10) 0.0029(11) 0.0003(11)
C43 0.0279(16) 0.0157(13) 0.0186(14) -0.0004(11) 0.0015(12) 0.0027(12)
C44 0.0282(16) 0.0173(14) 0.0150(13) -0.0035(11) 0.0008(12) -0.0003(12)
C45 0.0235(14) 0.0202(14) 0.0138(13) 0.0005(11) 0.0002(11) 0.0004(11)
C46 0.0210(13) 0.0156(13) 0.0127(12) 0.0016(10) 0.0027(10) 0.0007(11)
C47 0.051(2) 0.0203(16) 0.0242(17) -0.0077(13) -0.0101(16) 0.0029(15)
C48 0.079(4) 0.028(2) 0.046(3) -0.0026(19) -0.021(2) -0.019(2)
C49 0.095(4) 0.049(3) 0.030(2) -0.021(2) 0.005(2) 0.012(3)
C50 0.078(4) 0.030(2) 0.065(3) -0.017(2) -0.046(3) 0.007(2)
C51 0.0312(18) 0.041(2) 0.0281(18) -0.0038(15) 0.0121(15) 0.0013(16)
Cl52 0.0463(6) 0.0373(5) 0.0617(7) -0.0002(5) 0.0252(5) 0.0025(4)
Cl53 0.0393(5) 0.0347(5) 0.0285(4) -0.0072(4) 0.0094(4) -0.0017(4)

loop_
_atom_type_symbol
_atom_type_description
_atom_type_scat_dispersion_real
_atom_type_scat_dispersion_imag
_atom_type_scat_source
C C 0.0033 0.0016 'International Tables Vol C Tables 4.2.6.8 and 6.1.1.4'
H H 0.0000 0.0000 'International Tables Vol C Tables 4.2.6.8 and 6.1.1.4'
Cl Cl 0.1484 0.1585 'International Tables Vol C Tables 4.2.6.8 and 6.1.1.4'
Pt Pt -1.7033 8.3905 'International Tables Vol C Tables 4.2.6.8 and 6.1.1.4'
N N 0.0061 0.0033 'International Tables Vol C Tables 4.2.6.8 and 6.1.1.4'

loop_
_geom_angle_atom_site_label_1
_geom_angle_atom_site_label_2
_geom_angle_atom_site_label_3
_geom_angle
_geom_angle_site_symmetry_1
_geom_angle_site_symmetry_3
_geom_angle_publ_flag
C21 Pt1 C1 94.26(12) . . ?
C21 Pt1 C41 87.27(11) . . ?
C1 Pt1 C41 98.53(11) . . ?
C21 Pt1 N2 91.01(10) . . ?
C1 Pt1 N2 80.28(11) . . ?
C41 Pt1 N2 177.84(10) . . ?
C21 Pt1 N1 80.36(11) . . ?
C1 Pt1 N1 172.63(11) . . ?
C41 Pt1 N1 86.32(10) . . ?
N2 Pt1 N1 94.69(10) . . ?
C21 Pt1 Cl1 176.52(9) . . ?
C1 Pt1 Cl1 89.04(8) . . ?
C41 Pt1 Cl1 93.32(8) . . ?
N2 Pt1 Cl1 88.48(7) . . ?
N1 Pt1 Cl1 96.25(7) . . ?
C2 C1 C6 118.6(3) . . ?
C2 C1 Pt1 127.7(2) . . ?
C6 C1 Pt1 113.6(2) . . ?
C31 N1 C27 120.5(3) . . ?
C31 N1 Pt1 126.0(2) . . ?
C27 N1 Pt1 113.3(2) . . ?
C1 C2 C3 121.6(3) . . ?
C1 C2 H2 119.2 . . ?
C3 C2 H2 119.2 . . ?
C11 N2 C7 120.1(3) . . ?
C11 N2 Pt1 125.8(2) . . ?
C7 N2 Pt1 114.1(2) . . ?
C2 C3 C4 118.9(3) . . ?
C2 C3 C12 120.2(3) . . ?
C4 C3 C12 120.8(3) . . ?
C5 C4 C3 120.6(3) . . ?
C5 C4 H4 119.7 . . ?
C3 C4 H4 119.7 . . ?
C4 C5 C6 120.1(3) . . ?
C4 C5 H5 120.0 . . ?
C6 C5 H5 120.0 . . ?
C5 C6 C1 120.2(3) . . ?
C5 C6 C7 122.3(3) . . ?
C1 C6 C7 117.5(3) . . ?
N2 C7 C8 120.5(3) . . ?
N2 C7 C6 114.3(3) . . ?
C8 C7 C6 125.2(3) . . ?
C9 C8 C7 118.8(3) . . ?
C9 C8 H8 120.6 . . ?
C7 C8 H8 120.6 . . ?
C10 C9 C8 119.9(3) . . ?
C10 C9 H9 120.1 . . ?
C8 C9 H9 120.1 . . ?
C11 C10 C9 118.6(3) . . ?
C11 C10 H10 120.7 . . ?
C9 C10 H10 120.7 . . ?
N2 C11 C10 122.1(3) . . ?
N2 C11 H11 118.9 . . ?
C10 C11 H11 118.9 . . ?
C3 C12 H12A 109.5 . . ?
C3 C12 H12B 109.5 . . ?
H12A C12 H12B 109.5 . . ?
C3 C12 H12C 109.5 . . ?
H12A C12 H12C 109.5 . . ?
H12B C12 H12C 109.5 . . ?
C22 C21 C26 119.6(3) . . ?
C22 C21 Pt1 126.1(2) . . ?
C26 C21 Pt1 114.3(2) . . ?
C21 C22 C23 121.2(3) . . ?
C21 C22 H22 119.4 . . ?
C23 C22 H22 119.4 . . ?
C24 C23 C22 118.7(3) . . ?
C24 C23 C32 121.6(3) . . ?
C22 C23 C32 119.7(3) . . ?
C25 C24 C23 120.9(3) . . ?
C25 C24 H24 119.5 . . ?
C23 C24 H24 119.5 . . ?
C24 C25 C26 120.3(3) . . ?
C24 C25 H25 119.8 . . ?
C26 C25 H25 119.8 . . ?
C25 C26 C21 119.3(3) . . ?
C25 C26 C27 123.6(3) . . ?
C21 C26 C27 117.1(3) . . ?
N1 C27 C28 120.2(3) . . ?
N1 C27 C26 114.9(3) . . ?
C28 C27 C26 124.9(3) . . ?
C29 C28 C27 119.0(3) . . ?
C29 C28 H28 120.5 . . ?
C27 C28 H28 120.5 . . ?
C28 C29 C30 120.1(3) . . ?
C28 C29 H29 120.0 . . ?
C30 C29 H29 120.0 . . ?
C31 C30 C29 118.4(3) . . ?
C31 C30 H30 120.8 . . ?
C29 C30 H30 120.8 . . ?
N1 C31 C30 121.8(3) . . ?
N1 C31 H31 119.1 . . ?
C30 C31 H31 119.1 . . ?
C23 C32 H32A 109.5 . . ?
C23 C32 H32B 109.5 . . ?
H32A C32 H32B 109.5 . . ?
C23 C32 H32C 109.5 . . ?
H32A C32 H32C 109.5 . . ?
H32B C32 H32C 109.5 . . ?
C42 C41 C46 116.7(3) . . ?
C42 C41 Pt1 120.1(2) . . ?
C46 C41 Pt1 123.1(2) . . ?
C41 C42 C43 121.6(3) . . ?
C41 C42 H42 119.2 . . ?
C43 C42 H42 119.2 . . ?
C42 C43 C44 121.7(3) . . ?
C42 C43 H43 119.2 . . ?
C44 C43 H43 119.2 . . ?
C43 C44 C45 116.7(3) . . ?
C43 C44 C47 121.0(3) . . ?
C45 C44 C47 122.3(3) . . ?
C46 C45 C44 121.4(3) . . ?
C46 C45 H45 119.3 . . ?
C44 C45 H45 119.3 . . ?
C45 C46 C41 121.9(3) . . ?
C45 C46 H46 119.0 . . ?
C41 C46 H46 119.0 . . ?
C50 C47 C48 108.5(4) . . ?
C50 C47 C49 108.8(4) . . ?
C48 C47 C49 109.2(4) . . ?
C50 C47 C44 112.2(3) . . ?
C48 C47 C44 109.6(3) . . ?
C49 C47 C44 108.4(4) . . ?
C47 C48 H48A 109.5 . . ?
C47 C48 H48B 109.5 . . ?
H48A C48 H48B 109.5 . . ?
C47 C48 H48C 109.5 . . ?
H48A C48 H48C 109.5 . . ?
H48B C48 H48C 109.5 . . ?
C47 C49 H49A 109.5 . . ?
C47 C49 H49B 109.5 . . ?
H49A C49 H49B 109.5 . . ?
C47 C49 H49C 109.5 . . ?
H49A C49 H49C 109.5 . . ?
H49B C49 H49C 109.5 . . ?
C47 C50 H50A 109.5 . . ?
C47 C50 H50B 109.5 . . ?
H50A C50 H50B 109.5 . . ?
C47 C50 H50C 109.5 . . ?
H50A C50 H50C 109.5 . . ?
H50B C50 H50C 109.5 . . ?
Cl52 C51 Cl53 111.6(2) . . ?
Cl52 C51 H51A 109.3 . . ?
Cl53 C51 H51A 109.3 . . ?
Cl52 C51 H51B 109.3 . . ?
Cl53 C51 H51B 109.3 . . ?
H51A C51 H51B 108.0 . . ?

loop_
_geom_bond_atom_site_label_1
_geom_bond_atom_site_label_2
_geom_bond_distance
_geom_bond_site_symmetry_2
_geom_bond_publ_flag
Pt1 C21 2.012(3) . ?
Pt1 C1 2.022(3) . ?
Pt1 C41 2.042(3) . ?
Pt1 N2 2.124(2) . ?
Pt1 N1 2.138(3) . ?
Pt1 Cl1 2.4541(7) . ?
C1 C2 1.390(4) . ?
C1 C6 1.407(4) . ?
N1 C31 1.339(4) . ?
N1 C27 1.356(4) . ?
C2 C3 1.398(4) . ?
C2 H2 0.9500 . ?
N2 C11 1.348(4) . ?
N2 C7 1.352(4) . ?
C3 C4 1.399(5) . ?
C3 C12 1.506(5) . ?
C4 C5 1.382(5) . ?
C4 H4 0.9500 . ?
C5 C6 1.402(4) . ?
C5 H5 0.9500 . ?
C6 C7 1.469(4) . ?
C7 C8 1.403(4) . ?
C8 C9 1.393(5) . ?
C8 H8 0.9500 . ?
C9 C10 1.384(5) . ?
C9 H9 0.9500 . ?
C10 C11 1.379(4) . ?
C10 H10 0.9500 . ?
C11 H11 0.9500 . ?
C12 H12A 0.9800 . ?
C12 H12B 0.9800 . ?
C12 H12C 0.9800 . ?
C21 C22 1.387(4) . ?
C21 C26 1.408(4) . ?
C22 C23 1.399(4) . ?
C22 H22 0.9500 . ?
C23 C24 1.397(5) . ?
C23 C32 1.501(5) . ?
C24 C25 1.380(5) . ?
C24 H24 0.9500 . ?
C25 C26 1.402(4) . ?
C25 H25 0.9500 . ?
C26 C27 1.467(4) . ?
C27 C28 1.398(4) . ?
C28 C29 1.383(5) . ?
C28 H28 0.9500 . ?
C29 C30 1.388(6) . ?
C29 H29 0.9500 . ?
C30 C31 1.386(5) . ?
C30 H30 0.9500 . ?
C31 H31 0.9500 . ?
C32 H32A 0.9800 . ?
C32 H32B 0.9800 . ?
C32 H32C 0.9800 . ?
C41 C42 1.392(4) . ?
C41 C46 1.395(4) . ?
C42 C43 1.394(4) . ?
C42 H42 0.9500 . ?
C43 C44 1.395(4) . ?
C43 H43 0.9500 . ?
C44 C45 1.399(4) . ?
C44 C47 1.536(4) . ?
C45 C46 1.389(4) . ?
C45 H45 0.9500 . ?
C46 H46 0.9500 . ?
C47 C50 1.524(6) . ?
C47 C48 1.530(6) . ?
C47 C49 1.533(7) . ?
C48 H48A 0.9800 . ?
C48 H48B 0.9800 . ?
C48 H48C 0.9800 . ?
C49 H49A 0.9800 . ?
C49 H49B 0.9800 . ?
C49 H49C 0.9800 . ?
C50 H50A 0.9800 . ?
C50 H50B 0.9800 . ?
C50 H50C 0.9800 . ?
C51 Cl52 1.766(4) . ?
C51 Cl53 1.773(4) . ?
C51 H51A 0.9900 . ?
C51 H51B 0.9900 . ?

loop_
_geom_hbond_atom_site_label_D
_geom_hbond_atom_site_label_H
_geom_hbond_atom_site_label_A
_geom_hbond_distance_DH
_geom_hbond_distance_HA
_geom_hbond_distance_DA
_geom_hbond_angle_DHA
_geom_hbond_site_symmetry_A
_geom_hbond_publ_flag
C51 H51B Cl1 0.99 2.75 3.731(4) 170.7 . yes
